data_1503539
loop_
_publ_author_name
'Ginotra, Sandeep K.'
'Friest, Jacob A.'
'Berkowitz, David B.'

_publ_section_title
;
 Halocarbocyclization Entry into the Oxabicyclo[4.3.1]decyl
 Exomethylene-\d-Lactone Cores of Linearifolin and Zaluzanin A: Exploiting
 Combinatorial Catalysis.
;
_journal_issue 4
_journal_name_full 'Organic letters'
_journal_page_first 968
_journal_page_last 971
_journal_paper_doi 10.1021/ol203088g
_journal_volume 14
_journal_year 2012
_chemical_absolute_configuration ad
_chemical_formula_moiety 'C10 H11 Br O2'
_chemical_formula_sum 'C10 H11 Br O2'
_chemical_formula_weight 243.10
_space_group_IT_number 4
_symmetry_cell_setting monoclinic
_symmetry_space_group_name_Hall 'P 2yb'
_symmetry_space_group_name_H-M 'P 1 21 1'
_atom_sites_solution_hydrogens geom
_atom_sites_solution_primary direct
_atom_sites_solution_secondary difmap
_audit_creation_method SHELXL-97
_cell_angle_alpha 90.00
_cell_angle_beta 94.432(5)
_cell_angle_gamma 90.00
_cell_formula_units_Z 2
_cell_length_a 6.343(2)
_cell_length_b 9.068(3)
_cell_length_c 8.400(3)
_cell_measurement_reflns_used 2513
_cell_measurement_temperature 100(2)
_cell_measurement_theta_max 28.31
_cell_measurement_theta_min 2.25
_cell_volume 481.7(3)
_computing_cell_refinement 'SAINT (Bruker, 2007)'
_computing_data_collection 'SMART (Bruker, 2007)'
_computing_data_reduction 'SAINT (Bruker, 2007)'
_computing_molecular_graphics 'SHELXTL (Sheldrick, 2008)'
_computing_publication_material 'SHELXTL (Sheldrick, 2008)'
_computing_structure_refinement 'SHELXTL (Sheldrick, 2008)'
_computing_structure_solution 'SHELXTL (Sheldrick, 2008)'
_diffrn_ambient_temperature 100(2)
_diffrn_measured_fraction_theta_full 0.986
_diffrn_measured_fraction_theta_max 0.986
_diffrn_measurement_device_type 'CCD Bruker APEX'
_diffrn_measurement_method '\f and \w scans'
_diffrn_radiation_monochromator graphite
_diffrn_radiation_source 'fine-focus sealed tube'
_diffrn_radiation_type MoK\a
_diffrn_radiation_wavelength 0.71073
_diffrn_reflns_av_R_equivalents 0.0487
_diffrn_reflns_av_sigmaI/netI 0.0837
_diffrn_reflns_limit_h_max 8
_diffrn_reflns_limit_h_min -7
_diffrn_reflns_limit_k_max 12
_diffrn_reflns_limit_k_min -12
_diffrn_reflns_limit_l_max 11
_diffrn_reflns_limit_l_min -11
_diffrn_reflns_number 4098
_diffrn_reflns_theta_full 28.36
_diffrn_reflns_theta_max 28.36
_diffrn_reflns_theta_min 2.43
_diffrn_standards_number 0
_exptl_absorpt_coefficient_mu 4.229
_exptl_absorpt_correction_T_max 0.7854
_exptl_absorpt_correction_T_min 0.3635
_exptl_absorpt_correction_type multi-scan
_exptl_absorpt_process_details 'SADABS (Sheldrick, 2001)'
_exptl_crystal_colour colorless
_exptl_crystal_density_diffrn 1.676
_exptl_crystal_density_method 'not measured'
_exptl_crystal_description plate
_exptl_crystal_F_000 244
_exptl_crystal_size_max 0.30
_exptl_crystal_size_mid 0.28
_exptl_crystal_size_min 0.06
_refine_diff_density_max 0.928
_refine_diff_density_min -0.549
_refine_diff_density_rms 0.137
_refine_ls_abs_structure_details 'Flack H D (1983), Acta Cryst. A39, 876-881'
_refine_ls_abs_structure_Flack 0.02(2)
_refine_ls_extinction_method none
_refine_ls_goodness_of_fit_ref 1.003
_refine_ls_hydrogen_treatment constr
_refine_ls_matrix_type full
_refine_ls_number_parameters 118
_refine_ls_number_reflns 2189
_refine_ls_number_restraints 1
_refine_ls_restrained_S_all 1.003
_refine_ls_R_factor_all 0.0721
_refine_ls_R_factor_gt 0.0468
_refine_ls_shift/su_max 0.000
_refine_ls_shift/su_mean 0.000
_refine_ls_structure_factor_coef Fsqd
_refine_ls_weighting_details 'calc w=1/[\s^2^(Fo^2^)+(0.0560P)^2^] where P=(Fo^2^+2Fc^2^)/3'
_refine_ls_weighting_scheme calc
_refine_ls_wR_factor_gt 0.0957
_refine_ls_wR_factor_ref 0.1065
_reflns_number_gt 1731
_reflns_number_total 2189
_reflns_threshold_expression I>2\s(I)
_cod_data_source_file ol203088g_si_003.cif
_cod_data_source_block 11084
_cod_depositor_comments
;
The following automatic conversions were performed:

data name '_iucr_refine_instruction_details' was replaced with
'_iucr_refine_instructions_details' as specified in the replacement
file 'data/replacement-values/replacement_tags.lst'.

Automatic conversion script
Id: cif_correct_tags 9268 2022-04-12 08:56:07Z antanas 
;
_cod_original_sg_symbol_H-M 'P 21'
_cod_database_code 1503539

loop_
_symmetry_equiv_pos_as_xyz
'x, y, z'
'-x, y+1/2, -z'

loop_
_atom_site_label
_atom_site_type_symbol
_atom_site_fract_x
_atom_site_fract_y
_atom_site_fract_z
_atom_site_U_iso_or_equiv
_atom_site_adp_type
_atom_site_occupancy
_atom_site_symmetry_multiplicity
_atom_site_calc_flag
_atom_site_refinement_flags
Br1 Br 0.88619(8) 0.47065(8) 0.86997(6) 0.02077(16) Uani 1 1 d .
O1 O 0.4307(6) 0.5934(5) 0.4241(5) 0.0195(10) Uani 1 1 d .
O2 O 0.4698(6) 0.4890(6) 0.6616(5) 0.0198(11) Uani 1 1 d .
C1 C 0.5550(8) 0.5315(6) 0.5453(7) 0.0142(12) Uani 1 1 d .
C2 C 0.7900(9) 0.5224(6) 0.5292(7) 0.0122(12) Uani 1 1 d .
C3 C 0.8674(9) 0.5392(8) 0.3626(9) 0.0172(13) Uani 1 1 d .
H3 H 1.0169 0.5747 0.3771 0.021 Uiso 1 1 calc R
C4 C 0.7397(10) 0.6609(7) 0.2748(9) 0.0175(15) Uani 1 1 d .
H4A H 0.7849 0.6697 0.1650 0.021 Uiso 1 1 calc R
H4B H 0.7698 0.7559 0.3300 0.021 Uiso 1 1 calc R
C5 C 0.5018(10) 0.6316(7) 0.2665(8) 0.0185(14) Uani 1 1 d .
H5 H 0.4299 0.7259 0.2328 0.022 Uiso 1 1 calc R
C6 C 0.4202(9) 0.5129(7) 0.1468(8) 0.0188(15) Uani 1 1 d .
H6A H 0.4768 0.5342 0.0427 0.023 Uiso 1 1 calc R
H6B H 0.2643 0.5209 0.1318 0.023 Uiso 1 1 calc R
C7 C 0.4776(11) 0.3521(7) 0.1937(10) 0.0222(16) Uani 1 1 d .
H7A H 0.4191 0.3309 0.2972 0.027 Uiso 1 1 calc R
H7B H 0.4053 0.2860 0.1132 0.027 Uiso 1 1 calc R
C8 C 0.7104(10) 0.3122(7) 0.2087(8) 0.0161(14) Uani 1 1 d .
H8 H 0.7468 0.2212 0.1619 0.019 Uiso 1 1 calc R
C9 C 0.8724(10) 0.3902(7) 0.2804(9) 0.0183(15) Uani 1 1 d .
H9 H 1.0079 0.3458 0.2793 0.022 Uiso 1 1 calc R
C10 C 0.9320(9) 0.5039(6) 0.6520(8) 0.0188(16) Uani 1 1 d .
H10 H 1.0757 0.5078 0.6277 0.023 Uiso 1 1 calc R

loop_
_atom_site_aniso_label
_atom_site_aniso_U_11
_atom_site_aniso_U_22
_atom_site_aniso_U_33
_atom_site_aniso_U_23
_atom_site_aniso_U_13
_atom_site_aniso_U_12
Br1 0.0162(2) 0.0280(3) 0.0181(3) -0.0013(5) 0.00092(17) -0.0009(4)
O1 0.013(2) 0.024(3) 0.022(2) 0.0018(19) 0.0013(17) 0.0063(17)
O2 0.0159(17) 0.023(3) 0.021(2) 0.000(2) 0.0049(14) 0.001(2)
C1 0.011(3) 0.013(3) 0.019(3) -0.009(2) 0.002(2) 0.001(2)
C2 0.014(3) 0.008(3) 0.015(3) 0.000(2) 0.005(2) 0.001(2)
C3 0.009(3) 0.023(3) 0.020(3) 0.006(3) 0.003(3) -0.001(2)
C4 0.016(3) 0.015(3) 0.021(4) 0.001(3) 0.001(3) -0.006(3)
C5 0.022(3) 0.013(3) 0.020(4) 0.009(3) 0.002(3) 0.003(3)
C6 0.012(3) 0.022(4) 0.021(3) -0.001(2) -0.002(2) 0.001(2)
C7 0.017(3) 0.017(4) 0.032(5) -0.003(3) -0.001(3) -0.005(3)
C8 0.017(3) 0.016(3) 0.015(4) 0.001(3) -0.002(3) 0.002(3)
C9 0.015(3) 0.016(3) 0.026(4) 0.001(3) 0.009(3) 0.006(2)
C10 0.013(2) 0.020(4) 0.024(3) 0.000(2) 0.006(2) -0.002(2)

loop_
_atom_type_symbol
_atom_type_description
_atom_type_scat_dispersion_real
_atom_type_scat_dispersion_imag
_atom_type_scat_source
C C 0.0033 0.0016 'International Tables Vol C Tables 4.2.6.8 and 6.1.1.4'
H H 0.0000 0.0000 'International Tables Vol C Tables 4.2.6.8 and 6.1.1.4'
O O 0.0106 0.0060 'International Tables Vol C Tables 4.2.6.8 and 6.1.1.4'
Br Br -0.2901 2.4595 'International Tables Vol C Tables 4.2.6.8 and 6.1.1.4'

loop_
_geom_angle_atom_site_label_1
_geom_angle_atom_site_label_2
_geom_angle_atom_site_label_3
_geom_angle
C1 O1 C5 124.8(4)
O2 C1 O1 117.7(5)
O2 C1 C2 123.9(5)
O1 C1 C2 118.4(5)
C10 C2 C1 123.6(6)
C10 C2 C3 118.6(5)
C1 C2 C3 117.8(5)
C9 C3 C4 116.9(6)
C9 C3 C2 110.3(5)
C4 C3 C2 108.6(5)
C9 C3 H3 106.8
C4 C3 H3 106.8
C2 C3 H3 106.8
C3 C4 C5 112.5(5)
C3 C4 H4A 109.1
C5 C4 H4A 109.1
C3 C4 H4B 109.1
C5 C4 H4B 109.1
H4A C4 H4B 107.8
O1 C5 C4 111.7(5)
O1 C5 C6 108.2(5)
C4 C5 C6 115.7(6)
O1 C5 H5 106.9
C4 C5 H5 106.9
C6 C5 H5 106.9
C5 C6 C7 115.7(5)
C5 C6 H6A 108.4
C7 C6 H6A 108.4
C5 C6 H6B 108.4
C7 C6 H6B 108.4
H6A C6 H6B 107.4
C8 C7 C6 117.1(6)
C8 C7 H7A 108.0
C6 C7 H7A 108.0
C8 C7 H7B 108.0
C6 C7 H7B 108.0
H7A C7 H7B 107.3
C9 C8 C7 128.0(6)
C9 C8 H8 116.0
C7 C8 H8 116.0
C8 C9 C3 128.8(6)
C8 C9 H9 115.6
C3 C9 H9 115.6
C2 C10 Br1 128.6(4)
C2 C10 H10 115.7
Br1 C10 H10 115.7

loop_
_geom_bond_atom_site_label_1
_geom_bond_atom_site_label_2
_geom_bond_distance
Br1 C10 1.900(6)
O1 C1 1.360(7)
O1 C5 1.472(8)
O2 C1 1.215(7)
C1 C2 1.509(8)
C2 C10 1.326(8)
C2 C3 1.526(9)
C3 C9 1.519(9)
C3 C4 1.525(9)
C3 H3 1.0000
C4 C5 1.528(9)
C4 H4A 0.9900
C4 H4B 0.9900
C5 C6 1.535(9)
C5 H5 1.0000
C6 C7 1.546(9)
C6 H6A 0.9900
C6 H6B 0.9900
C7 C8 1.516(9)
C7 H7A 0.9900
C7 H7B 0.9900
C8 C9 1.350(10)
C8 H8 0.9500
C9 H9 0.9500
C10 H10 0.9500

loop_
_geom_torsion_atom_site_label_1
_geom_torsion_atom_site_label_2
_geom_torsion_atom_site_label_3
_geom_torsion_atom_site_label_4
_geom_torsion
C5 O1 C1 O2 -171.1(6)
C5 O1 C1 C2 10.1(8)
O2 C1 C2 C10 -18.2(9)
O1 C1 C2 C10 160.5(5)
O2 C1 C2 C3 163.4(6)
O1 C1 C2 C3 -17.9(8)
C10 C2 C3 C9 92.7(7)
C1 C2 C3 C9 -88.8(6)
C10 C2 C3 C4 -138.0(6)
C1 C2 C3 C4 40.6(7)
C9 C3 C4 C5 69.1(7)
C2 C3 C4 C5 -56.5(7)
C1 O1 C5 C4 -25.9(8)
C1 O1 C5 C6 102.5(6)
C3 C4 C5 O1 49.5(7)
C3 C4 C5 C6 -74.9(7)
O1 C5 C6 C7 -53.9(7)
C4 C5 C6 C7 72.2(7)
C5 C6 C7 C8 -63.2(8)
C6 C7 C8 C9 44.2(10)
C7 C8 C9 C3 -1.2(11)
C4 C3 C9 C8 -46.5(9)
C2 C3 C9 C8 78.3(8)
C1 C2 C10 Br1 4.9(9)
C3 C2 C10 Br1 -176.7(4)
